data_4307456
loop_
_publ_author_name
'Claudio Pettinari'
'Riccardo Pettinari'
'Fabio Marchetti'
'Alceo Macchioni'
'Daniele Zuccaccia'
'Brian W. Skelton'
'Allan H. White'

_publ_contact_author_address
;
   Department of Chemistry
   University of Western Australia
   35 Stirling Highway
   Crawley
   Western Australia 6009
   Australia
;
_publ_contact_author_email bws@crystal.uwa.edu.au
_publ_contact_author_fax (+61)_08_6488_1118
_publ_contact_author_name 'Skelton, B. W.'
_publ_contact_author_phone (+61)_08_6488_7107
_publ_section_title
;
Synthesis, Reactivity, Spectroscopic Characterization, X-ray Structures,
PGSE, and NOE NMR Studies of (\h5-C5Me5)-Rhodium and -Iridium Derivatives
Containing Bis(pyrazolyl)alkane Ligands
;
_journal_name_full 'Inorganic Chemistry'
_journal_page_first 896
_journal_page_last 906
_journal_paper_doi 10.1021/ic061928g
_journal_volume 46
_journal_year 2007
_chemical_formula_moiety 'C17 H23 Cl Ir1 N4, Cl, H2 O'
_chemical_formula_sum 'C17 H25 Cl2 Ir N4 O'
_chemical_formula_weight 564.54
_space_group_IT_number 2
_symmetry_cell_setting triclinic
_symmetry_space_group_name_Hall '-P 1'
_symmetry_space_group_name_H-M 'P -1'
_cell_angle_alpha 102.563(6)
_cell_angle_beta 99.460(6)
_cell_angle_gamma 97.057(6)
_cell_formula_units_Z 2
_cell_length_a 7.542(3)
_cell_length_b 8.536(3)
_cell_length_c 15.912(6)
_cell_measurement_reflns_used 3638
_cell_measurement_temperature 150(2)
_cell_measurement_theta_max 28.02
_cell_measurement_theta_min 2.48
_cell_volume 972.8(6)
_computing_cell_refinement 'Siemens SAINT (Siemens, 1995)'
_computing_data_collection 'Siemens SMART (Siemens, 1995)'
_computing_data_reduction xtal
_computing_molecular_graphics xtal
_computing_publication_material 'xtal BONDLA CIFIO'
_computing_structure_refinement xtal
_computing_structure_solution xtal
_diffrn_ambient_temperature 150
_diffrn_measured_fraction_theta_full 1
_diffrn_measured_fraction_theta_max 1
_diffrn_measurement_device_type
;
Bruker SMART CCD diffractometer
;
_diffrn_measurement_method '\w scans'
_diffrn_radiation_detector 'CCD area detector'
_diffrn_radiation_monochromator graphite
_diffrn_radiation_source 'sealed tube'
_diffrn_radiation_type 'Mo K\a'
_diffrn_radiation_wavelength .71073
_diffrn_reflns_av_R_equivalents .052
_diffrn_reflns_av_sigmaI/netI .066
_diffrn_reflns_limit_h_max 9
_diffrn_reflns_limit_h_min -9
_diffrn_reflns_limit_k_max 10
_diffrn_reflns_limit_k_min -11
_diffrn_reflns_limit_l_max 20
_diffrn_reflns_limit_l_min -20
_diffrn_reflns_number 8815
_diffrn_reflns_theta_full 27.51
_diffrn_reflns_theta_max 27.51
_diffrn_reflns_theta_min 1.34
_diffrn_standards_decay_% 0
_diffrn_standards_number 0
_exptl_absorpt_coefficient_mu 7.15
_exptl_absorpt_correction_T_max 1
_exptl_absorpt_correction_T_min .57
_exptl_absorpt_correction_type multi-scan
_exptl_absorpt_process_details
;
 SADABS; Sheldrick, 1996
;
_exptl_crystal_colour pale_yellow
_exptl_crystal_density_diffrn 1.927
_exptl_crystal_density_method 'not measured'
_exptl_crystal_description prism
_exptl_crystal_F_000 548
_exptl_crystal_size_max .07
_exptl_crystal_size_mid .05
_exptl_crystal_size_min .03
_refine_diff_density_max 3.07
_refine_diff_density_min -2.134
_refine_ls_extinction_method none
_refine_ls_goodness_of_fit_all 1.138
_refine_ls_goodness_of_fit_ref 1.138
_refine_ls_hydrogen_treatment noref
_refine_ls_matrix_type full
_refine_ls_number_constraints 0
_refine_ls_number_parameters 227
_refine_ls_number_reflns 4298
_refine_ls_number_restraints 0
_refine_ls_R_factor_all .053
_refine_ls_R_factor_gt .039
_refine_ls_shift/su_max .031
_refine_ls_shift/su_mean .002
_refine_ls_structure_factor_coef Fsqd
_refine_ls_weighting_details
;
w=1/(sig^2(F^2) + 33F^2)
;
_refine_ls_weighting_scheme calc
_refine_ls_wR_factor_all .121
_refine_ls_wR_factor_ref .121
_reflns_d_resolution_high .769
_reflns_d_resolution_low 15.18
_reflns_limit_h_max 9
_reflns_limit_h_min 0
_reflns_limit_k_max 11
_reflns_limit_k_min -11
_reflns_limit_l_max 19
_reflns_limit_l_min -20
_reflns_number_gt 3606
_reflns_number_total 4298
_reflns_threshold_expression 'F    >  4.00 sig(F   )'
_cod_data_source_file ic061928gsi20061205_040617_1.cif
_cod_data_source_block cpirgn
_cod_original_sg_symbol_Hall -p_1
_cod_database_code 4307456

loop_
_symmetry_equiv_pos_as_xyz
+x,+y,+z
-x,-y,-z

loop_
_atom_site_label
_atom_site_fract_x
_atom_site_fract_y
_atom_site_fract_z
_atom_site_U_iso_or_equiv
_atom_site_adp_type
_atom_site_calc_flag
_atom_site_calc_attached_atom
_atom_site_occupancy
_atom_site_disorder_assembly
_atom_site_disorder_group
Ir .67054(4) .70963(4) .20550(2) .01692(14) Uani ? ? 1.00000 ? ?
Cl1 .4360(3) .7279(3) .08954(14) .0295(9) Uani ? ? 1.00000 ? ?
N11 .4581(10) .7165(9) .3515(4) .020(3) Uani ? ? 1.00000 ? ?
N12 .5007(9) .7905(9) .2879(4) .020(3) Uani ? ? 1.00000 ? ?
C13 .4482(12) .9354(11) .3072(6) .027(4) Uani ? ? 1.00000 ? ?
C14 .3746(13) .9550(11) .3826(6) .028(3) Uani ? ? 1.00000 ? ?
C15 .3807(13) .8118(12) .4083(6) .028(3) Uani ? ? 1.00000 ? ?
N21 .4597(10) .4519(8) .2695(5) .019(3) Uani ? ? 1.00000 ? ?
N22 .5258(9) .4839(9) .2002(5) .021(3) Uani ? ? 1.00000 ? ?
C23 .4704(13) .3512(12) .1348(5) .027(3) Uani ? ? 1.00000 ? ?
C24 .3689(14) .2326(12) .1625(6) .032(4) Uani ? ? 1.00000 ? ?
C25 .3635(11) .2998(10) .2492(5) .021(3) Uani ? ? 1.00000 ? ?
C0 .5132(11) .5644(10) .3541(5) .019(3) Uani ? ? 1.00000 ? ?
C101 .9365(10) .6797(11) .2659(5) .019(3) Uani ? ? 1.00000 ? ?
C1011 .9770(11) .5587(10) .3199(6) .023(3) Uani ? ? 1.00000 ? ?
C102 .9225(10) .6497(11) .1736(5) .019(3) Uani ? ? 1.00000 ? ?
C1021 .9525(14) .4951(13) .1153(6) .031(4) Uani ? ? 1.00000 ? ?
C103 .8950(10) .7930(10) .1478(5) .017(3) Uani ? ? 1.00000 ? ?
C1031 .8774(14) .8151(15) .0568(6) .036(4) Uani ? ? 1.00000 ? ?
C104 .8748(11) .9122(9) .2223(5) .020(3) Uani ? ? 1.00000 ? ?
C1041 .8570(13) 1.0867(10) .2272(7) .031(4) Uani ? ? 1.00000 ? ?
C105 .9119(10) .8417(9) .2972(5) .015(3) Uani ? ? 1.00000 ? ?
C1051 .9132(15) .9251(13) .3909(6) .038(4) Uani ? ? 1.00000 ? ?
Cl2 .2122(3) .3294(3) .44803(13) .0238(8) Uani ? ? 1.00000 ? ?
O1 .2192(9) .6845(8) .5628(4) .030(3) Uani ? ? 1.00000 ? ?
H13 .45708 1.01762 .27426 .02900 Uiso ? ? 1.00000 ? ?
H14 .32706 1.04666 .41094 .03700 Uiso ? ? 1.00000 ? ?
H15 .34044 .78717 .45877 .03300 Uiso ? ? 1.00000 ? ?
H23 .49052 .33861 .07678 .03200 Uiso ? ? 1.00000 ? ?
H24 .31510 .12531 .12916 .03800 Uiso ? ? 1.00000 ? ?
H25 .30628 .24694 .28703 .02600 Uiso ? ? 1.00000 ? ?
H0a .45747 .51982 .39637 .02400 Uiso ? ? 1.00000 ? ?
H0b .64256 .57934 .37375 .02400 Uiso ? ? 1.00000 ? ?
H1011a 1.09505 .53148 .31514 .03200 Uiso ? ? 1.00000 ? ?
H1011b .88921 .46197 .29959 .03200 Uiso ? ? 1.00000 ? ?
H1011c .97702 .60433 .38009 .03200 Uiso ? ? 1.00000 ? ?
H1021a .88810 .47687 .05692 .04800 Uiso ? ? 1.00000 ? ?
H1021b .91961 .40329 .13807 .04800 Uiso ? ? 1.00000 ? ?
H1021c 1.08012 .50069 .11478 .04800 Uiso ? ? 1.00000 ? ?
H1031c .81617 .90446 .05246 .05300 Uiso ? ? 1.00000 ? ?
H1031b .81428 .71998 .01657 .05300 Uiso ? ? 1.00000 ? ?
H1031a .99895 .83839 .04469 .05300 Uiso ? ? 1.00000 ? ?
H1041a .79400 1.12630 .27225 .04500 Uiso ? ? 1.00000 ? ?
H1041b .78835 1.09726 .17209 .04500 Uiso ? ? 1.00000 ? ?
H1041c .97359 1.15181 .23768 .04500 Uiso ? ? 1.00000 ? ?
H1051a .90748 .85163 .42770 .04500 Uiso ? ? 1.00000 ? ?
H1051b .80477 .97873 .39309 .04500 Uiso ? ? 1.00000 ? ?
H1051c 1.01571 1.00532 .41420 .04500 Uiso ? ? 1.00000 ? ?
H1a .10197 .67496 .57357 .04700 Uiso ? ? 1.00000 ? ?
H1b .22752 .58221 .53192 .03500 Uiso ? ? 1.00000 ? ?

loop_
_atom_site_aniso_label
_atom_site_aniso_U_11
_atom_site_aniso_U_22
_atom_site_aniso_U_33
_atom_site_aniso_U_12
_atom_site_aniso_U_13
_atom_site_aniso_U_23
Ir .01575(17) .02021(18) .01415(17) .00093(12) .00137(11) .00508(12)
Cl1 .0238(10) .0420(13) .0239(10) .0040(9) -.0007(8) .0153(9)
N11 .022(3) .020(3) .017(3) .002(3) -.001(3) .007(3)
N12 .013(3) .029(4) .018(3) .006(3) .004(2) .005(3)
C13 .026(4) .022(4) .038(5) .008(3) .011(4) .013(4)
C14 .027(4) .019(4) .034(5) -.006(3) .015(4) -.006(3)
C15 .031(5) .032(5) .019(4) .004(4) .006(3) .003(3)
N21 .023(3) .013(3) .021(3) .004(3) .002(3) .003(2)
N22 .014(3) .029(4) .022(3) .006(3) .003(3) .006(3)
C23 .032(5) .033(5) .014(4) .002(4) -.005(3) .008(3)
C24 .043(6) .025(5) .023(4) .008(4) -.002(4) -.002(3)
C25 .018(4) .025(4) .018(4) .002(3) .000(3) .005(3)
C0 .020(4) .021(4) .016(3) .000(3) .008(3) .005(3)
C101 .006(3) .030(4) .022(4) .003(3) -.005(3) .011(3)
C1011 .020(4) .021(4) .026(4) .006(3) -.002(3) .004(3)
C102 .007(3) .029(4) .021(4) .005(3) .006(3) -.001(3)
C1021 .033(5) .040(5) .022(4) .010(4) .008(4) .006(4)
C103 .009(3) .029(4) .014(3) -.003(3) -.002(2) .013(3)
C1031 .035(5) .059(7) .017(4) .009(5) .007(4) .017(4)
C104 .017(4) .012(4) .026(4) -.007(3) -.003(3) .006(3)
C1041 .034(5) .007(3) .050(6) .002(3) -.001(4) .010(4)
C105 .016(3) .020(4) .016(3) .003(3) .009(3) .010(3)
C1051 .045(6) .043(6) .014(4) -.025(5) .002(4) .002(4)
Cl2 .0238(9) .0273(10) .0215(9) .0057(8) .0037(7) .0080(8)
O1 .027(3) .032(4) .035(4) .002(3) .016(3) .010(3)

loop_
_atom_type_symbol
_atom_type_description
_atom_type_oxidation_number
_atom_type_number_in_cell
_atom_type_scat_dispersion_real
_atom_type_scat_dispersion_imag
_atom_type_scat_source
C ? 0 34 .002014 .002014 'Int Tables Vol IV Tables 2.2B and 2.3.1'
H ? 0 50 0 0 'Int Tables Vol IV Tables 2.2B and 2.3.1'
Cl ? 0 4 .132019 .158997 'Int Tables Vol IV Tables 2.2B and 2.3.1'
Ir ? 0 2 -2.066 7.99 'Int Tables Vol IV Tables 2.2B and 2.3.1'
N ? 0 8 .004028 .002991 'Int Tables Vol IV Tables 2.2B and 2.3.1'
O ? 0 2 .007996 .005981 'Int Tables Vol IV Tables 2.2B and 2.3.1'

loop_
_diffrn_attenuator_code
_diffrn_attenuator_scale
? ?

loop_
_geom_angle_atom_site_label_1
_geom_angle_atom_site_label_2
_geom_angle_atom_site_label_3
_geom_angle_site_symmetry_1
_geom_angle_site_symmetry_2
_geom_angle_site_symmetry_3
_geom_angle
_geom_angle_publ_flag
Cl1 Ir N12 . . . 85.9(2) ?
Cl1 Ir N22 . . . 87.0(2) ?
Cl1 Ir C101 . . . 156.8(2) ?
Cl1 Ir C102 . . . 118.2(2) ?
Cl1 Ir C103 . . . 95.6(2) ?
Cl1 Ir C104 . . . 105.8(2) ?
Cl1 Ir C105 . . . 144.1(2) ?
N12 Ir N22 . . . 82.9(3) ?
N12 Ir C101 . . . 116.9(3) ?
N12 Ir C102 . . . 155.3(3) ?
N12 Ir C103 . . . 142.5(3) ?
N12 Ir C104 . . . 104.7(3) ?
N12 Ir C105 . . . 93.1(3) ?
N22 Ir C101 . . . 99.5(3) ?
N22 Ir C102 . . . 102.4(3) ?
N22 Ir C103 . . . 134.6(3) ?
N22 Ir C104 . . . 165.4(3) ?
N22 Ir C105 . . . 128.6(3) ?
C101 Ir C102 . . . 38.7(3) ?
C101 Ir C103 . . . 64.0(3) ?
C101 Ir C104 . . . 65.9(3) ?
C101 Ir C105 . . . 38.3(3) ?
C102 Ir C103 . . . 37.9(3) ?
C102 Ir C104 . . . 65.5(3) ?
C102 Ir C105 . . . 64.6(3) ?
C103 Ir C104 . . . 38.9(3) ?
C103 Ir C105 . . . 64.4(3) ?
C104 Ir C105 . . . 39.8(3) ?
N12 N11 C15 . . . 111.4(8) ?
N12 N11 C0 . . . 118.9(7) ?
C15 N11 C0 . . . 129.4(8) ?
Ir N12 N11 . . . 123.4(6) ?
Ir N12 C13 . . . 129.5(7) ?
N11 N12 C13 . . . 105.1(7) ?
N12 C13 C14 . . . 110.8(9) ?
N12 C13 H13 . . . 126.3 ?
C14 C13 H13 . . . 122.8 ?
C13 C14 C15 . . . 105.4(8) ?
C13 C14 H14 . . . 128.3 ?
C15 C14 H14 . . . 126.2 ?
N11 C15 C14 . . . 107.2(9) ?
N11 C15 H15 . . . 126.8 ?
C14 C15 H15 . . . 126.0 ?
N22 N21 C25 . . . 111.1(6) ?
N22 N21 C0 . . . 120.4(6) ?
C25 N21 C0 . . . 128.0(8) ?
Ir N22 N21 . . . 121.8(5) ?
Ir N22 C23 . . . 131.5(7) ?
N21 N22 C23 . . . 106.6(7) ?
N22 C23 C24 . . . 110.0(8) ?
N22 C23 H23 . . . 126.3 ?
C24 C23 H23 . . . 123.6 ?
C23 C24 C25 . . . 106.1(7) ?
C23 C24 H24 . . . 127.4 ?
C25 C24 H24 . . . 126.5 ?
N21 C25 C24 . . . 106.2(8) ?
N21 C25 H25 . . . 127.5 ?
C24 C25 H25 . . . 126.3 ?
N11 C0 N21 . . . 111.0(7) ?
N11 C0 H0a . . . 109.1 ?
N11 C0 H0b . . . 109.8 ?
N21 C0 H0a . . . 109.2 ?
N21 C0 H0b . . . 110.3 ?
H0a C0 H0b . . . 107.3 ?
Ir C101 C1011 . . . 125.9(5) ?
Ir C101 C102 . . . 70.4(4) ?
Ir C101 C105 . . . 70.9(4) ?
C1011 C101 C102 . . . 125.0(8) ?
C1011 C101 C105 . . . 126.9(7) ?
C102 C101 C105 . . . 108.1(8) ?
C101 C1011 H1011a . . . 109.1 ?
C101 C1011 H1011b . . . 110.9 ?
C101 C1011 H1011c . . . 110.4 ?
H1011a C1011 H1011b . . . 108.7 ?
H1011a C1011 H1011c . . . 108.6 ?
H1011b C1011 H1011c . . . 109.1 ?
Ir C102 C101 . . . 71.0(5) ?
Ir C102 C1021 . . . 127.5(5) ?
Ir C102 C103 . . . 72.3(5) ?
C101 C102 C1021 . . . 125.2(9) ?
C101 C102 C103 . . . 108.6(7) ?
C1021 C102 C103 . . . 125.9(8) ?
C102 C1021 H1021a . . . 112.5 ?
C102 C1021 H1021b . . . 111.1 ?
C102 C1021 H1021c . . . 109.0 ?
H1021a C1021 H1021b . . . 109.5 ?
H1021a C1021 H1021c . . . 108.7 ?
H1021b C1021 H1021c . . . 105.7 ?
Ir C103 C102 . . . 69.8(5) ?
Ir C103 C1031 . . . 125.1(6) ?
Ir C103 C104 . . . 68.1(5) ?
C102 C103 C1031 . . . 125.9(8) ?
C102 C103 C104 . . . 108.8(7) ?
C1031 C103 C104 . . . 125.2(9) ?
C103 C1031 H1031c . . . 109.0 ?
C103 C1031 H1031b . . . 110.1 ?
C103 C1031 H1031a . . . 108.6 ?
H1031c C1031 H1031b . . . 110.9 ?
H1031c C1031 H1031a . . . 109.1 ?
H1031b C1031 H1031a . . . 109.0 ?
Ir C104 C103 . . . 72.9(4) ?
Ir C104 C1041 . . . 129.4(6) ?
Ir C104 C105 . . . 71.6(4) ?
C103 C104 C1041 . . . 127.4(9) ?
C103 C104 C105 . . . 106.2(7) ?
C1041 C104 C105 . . . 125.3(7) ?
C104 C1041 H1041a . . . 110.6 ?
C104 C1041 H1041b . . . 110.2 ?
C104 C1041 H1041c . . . 110.6 ?
H1041a C1041 H1041b . . . 107.9 ?
H1041a C1041 H1041c . . . 109.7 ?
H1041b C1041 H1041c . . . 107.8 ?
Ir C105 C101 . . . 70.7(4) ?
Ir C105 C104 . . . 68.6(4) ?
Ir C105 C1051 . . . 123.7(6) ?
C101 C105 C104 . . . 107.9(7) ?
C101 C105 C1051 . . . 126.4(8) ?
C104 C105 C1051 . . . 125.5(8) ?
C105 C1051 H1051a . . . 112.8 ?
C105 C1051 H1051b . . . 109.2 ?
C105 C1051 H1051c . . . 111.3 ?
H1051a C1051 H1051b . . . 106.6 ?
H1051a C1051 H1051c . . . 109.2 ?
H1051b C1051 H1051c . . . 107.5 ?
H1a O1 H1b . . . 104.5 ?

loop_
_geom_bond_atom_site_label_1
_geom_bond_atom_site_label_2
_geom_bond_site_symmetry_1
_geom_bond_site_symmetry_2
_geom_bond_distance
_geom_bond_publ_flag
Ir Cl1 . . 2.383(2) ?
Ir N12 . . 2.053(7) ?
Ir N22 . . 2.073(7) ?
Ir C101 . . 2.147(8) ?
Ir C102 . . 2.139(8) ?
Ir C103 . . 2.172(8) ?
Ir C104 . . 2.108(8) ?
Ir C105 . . 2.150(7) ?
N11 N12 . . 1.363(11) ?
N11 C15 . . 1.338(12) ?
N11 C0 . . 1.419(12) ?
N12 C13 . . 1.333(12) ?
C13 C14 . . 1.389(15) ?
C13 H13 . . .965 ?
C14 C15 . . 1.374(15) ?
C14 H14 . . .955 ?
C15 H15 . . .959 ?
N21 N22 . . 1.347(11) ?
N21 C25 . . 1.351(10) ?
N21 C0 . . 1.436(9) ?
N22 C23 . . 1.330(10) ?
C23 C24 . . 1.384(15) ?
C23 H23 . . .946 ?
C24 C25 . . 1.384(12) ?
C24 H24 . . .955 ?
C25 H25 . . .953 ?
C0 H0a . . .968 ?
C0 H0b . . .957 ?
C101 C1011 . . 1.508(14) ?
C101 C102 . . 1.419(12) ?
C101 C105 . . 1.411(12) ?
C1011 H1011a . . .958 ?
C1011 H1011b . . .951 ?
C1011 H1011c . . .952 ?
C102 C1021 . . 1.505(13) ?
C102 C103 . . 1.400(13) ?
C1021 H1021a . . .945 ?
C1021 H1021b . . .955 ?
C1021 H1021c . . .959 ?
C103 C1031 . . 1.487(13) ?
C103 C104 . . 1.428(11) ?
C1031 H1031c . . .949 ?
C1031 H1031b . . .935 ?
C1031 H1031a . . .973 ?
C104 C1041 . . 1.498(12) ?
C104 C105 . . 1.451(12) ?
C1041 H1041a . . .948 ?
C1041 H1041b . . .971 ?
C1041 H1041c . . .950 ?
C105 C1051 . . 1.503(11) ?
C1051 H1051a . . .948 ?
C1051 H1051b . . .987 ?
C1051 H1051c . . .933 ?
O1 H1a . . .925 ?
O1 H1b . . .919 ?
